data_4310939
loop_
_publ_author_name
'Philip I. Richards'
'Alexander Steiner'

_publ_section_title
;
 Cyclophosphazenes as Nodal Ligands in Coordination Polymers
;
_journal_name_full 'Inorganic Chemistry'
_journal_page_first 2810
_journal_page_last 2817
_journal_paper_doi 10.1021/ic035455e
_journal_volume 43
_journal_year 2004
_chemical_formula_sum 'C24 H48 Ag Cl N9 O4 P3'
_chemical_formula_weight 762.94
_chemical_name_systematic
; 
 ? 
;
_space_group_IT_number 19
_symmetry_cell_setting orthorhombic
_symmetry_space_group_name_Hall 'P 2ac 2ab'
_symmetry_space_group_name_H-M 'P 21 21 21'
_atom_sites_solution_hydrogens geom
_atom_sites_solution_primary direct
_atom_sites_solution_secondary difmap
_audit_creation_method SHELXL-97
_cell_angle_alpha 90.00
_cell_angle_beta 90.00
_cell_angle_gamma 90.00
_cell_formula_units_Z 4
_cell_length_a 12.694(3)
_cell_length_b 13.083(2)
_cell_length_c 19.418(4)
_cell_measurement_temperature 150(2)
_cell_volume 3224.9(11)
_computing_structure_refinement 'SHELXL-97 (Sheldrick, 1997)'
_computing_structure_solution 'SHELXS-97 (Sheldrick, 1990)'
_diffrn_ambient_temperature 150(2)
_diffrn_measured_fraction_theta_full 0.946
_diffrn_measured_fraction_theta_max 0.946
_diffrn_measurement_device_type 'Bruker Apex CCD'
_diffrn_measurement_method 'omega scans'
_diffrn_radiation_monochromator graphite
_diffrn_radiation_source 'fine-focus sealed tube'
_diffrn_radiation_type MoK\a
_diffrn_radiation_wavelength 0.71073
_diffrn_reflns_av_R_equivalents 0.0344
_diffrn_reflns_av_sigmaI/netI 0.0667
_diffrn_reflns_limit_h_max 14
_diffrn_reflns_limit_h_min -16
_diffrn_reflns_limit_k_max 16
_diffrn_reflns_limit_k_min -11
_diffrn_reflns_limit_l_max 25
_diffrn_reflns_limit_l_min -25
_diffrn_reflns_number 19916
_diffrn_reflns_theta_full 28.28
_diffrn_reflns_theta_max 28.28
_diffrn_reflns_theta_min 1.88
_exptl_absorpt_coefficient_mu 0.903
_exptl_absorpt_correction_T_max 1.000
_exptl_absorpt_correction_T_min 0.933
_exptl_absorpt_correction_type semi-empirical
_exptl_absorpt_process_details SADABS
_exptl_crystal_colour colourless
_exptl_crystal_density_diffrn 1.571
_exptl_crystal_density_method 'not measured'
_exptl_crystal_description prism
_exptl_crystal_F_000 1584
_exptl_crystal_size_max 0.3
_exptl_crystal_size_mid 0.2
_exptl_crystal_size_min 0.2
_refine_diff_density_max 0.908
_refine_diff_density_min -0.871
_refine_diff_density_rms 0.078
_refine_ls_abs_structure_details 'Flack H D (1983), Acta Cryst. A39, 876-881'
_refine_ls_abs_structure_Flack 0.176(18)
_refine_ls_extinction_method none
_refine_ls_goodness_of_fit_ref 0.901
_refine_ls_hydrogen_treatment mixed
_refine_ls_matrix_type full
_refine_ls_number_parameters 408
_refine_ls_number_reflns 7354
_refine_ls_number_restraints 42
_refine_ls_restrained_S_all 0.912
_refine_ls_R_factor_all 0.0421
_refine_ls_R_factor_gt 0.0320
_refine_ls_shift/su_max 0.002
_refine_ls_shift/su_mean 0.000
_refine_ls_structure_factor_coef Fsqd
_refine_ls_weighting_details 'calc w=1/[\s^2^(Fo^2^)+(0.0231P)^2^+0.0000P] where P=(Fo^2^+2Fc^2^)/3'
_refine_ls_weighting_scheme calc
_refine_ls_wR_factor_gt 0.0578
_refine_ls_wR_factor_ref 0.0596
_reflns_number_gt 6176
_reflns_number_total 7354
_reflns_threshold_expression >2sigma(I)
_cod_data_source_file ic035455esi20031218_125322_7.cif
_cod_data_source_block 4AgClO4
_cod_database_code 4310939

loop_
_symmetry_equiv_pos_as_xyz
'x, y, z'
'-x+1/2, -y, z+1/2'
'-x, y+1/2, -z+1/2'
'x+1/2, -y+1/2, -z'

loop_
_atom_site_label
_atom_site_type_symbol
_atom_site_fract_x
_atom_site_fract_y
_atom_site_fract_z
_atom_site_U_iso_or_equiv
_atom_site_adp_type
_atom_site_occupancy
_atom_site_symmetry_multiplicity
_atom_site_calc_flag
_atom_site_refinement_flags
_atom_site_disorder_assembly
_atom_site_disorder_group
Ag1 Ag 0.308092(18) 0.232779(18) 1.014708(12) 0.01926(6) Uani 1 1 d . . .
P1 P 0.05788(6) 0.24791(7) 0.99301(4) 0.01620(17) Uani 1 1 d . . .
N1 N 0.16218(18) 0.18101(18) 0.97433(13) 0.0158(6) Uani 1 1 d . . .
P2 P 0.15488(7) 0.06873(7) 0.93816(5) 0.01809(19) Uani 1 1 d . . .
N2 N 0.0611(2) 0.0603(2) 0.88468(14) 0.0210(6) Uani 1 1 d . . .
P3 P -0.03668(7) 0.13568(7) 0.88315(5) 0.0175(2) Uani 1 1 d . . .
N3 N -0.0448(2) 0.2075(2) 0.95126(12) 0.0168(6) Uani 1 1 d . . .
N10 N 0.02351(19) 0.24715(19) 1.07416(12) 0.0172(6) Uani 1 1 d . . .
C11 C 0.0950(3) 0.2882(3) 1.12838(15) 0.0220(8) Uani 1 1 d . . .
H11A H 0.0642 0.3498 1.1501 0.026 Uiso 1 1 calc R . .
H11B H 0.1645 0.3063 1.1086 0.026 Uiso 1 1 calc R . .
C12 C 0.1057(3) 0.2037(3) 1.17953(18) 0.0329(10) Uani 1 1 d . . .
H12A H 0.1206 0.2308 1.2261 0.040 Uiso 1 1 calc R . .
H12B H 0.1626 0.1559 1.1662 0.040 Uiso 1 1 calc R . .
C13 C -0.0012(3) 0.1514(3) 1.17722(18) 0.0309(9) Uani 1 1 d . . .
H13A H 0.0030 0.0807 1.1951 0.037 Uiso 1 1 calc R . .
H13B H -0.0542 0.1900 1.2041 0.037 Uiso 1 1 calc R . .
C14 C -0.0272(3) 0.1523(3) 1.10138(17) 0.0219(8) Uani 1 1 d . . .
H14A H 0.0016 0.0909 1.0783 0.026 Uiso 1 1 calc R . .
H14B H -0.1044 0.1543 1.0942 0.026 Uiso 1 1 calc R . .
N20 N 0.1431(2) -0.02084(19) 0.99573(14) 0.0238(7) Uani 1 1 d . . .
C21 C 0.2163(3) -0.0327(3) 1.05427(18) 0.0330(10) Uani 1 1 d . . .
H21A H 0.2097 0.0250 1.0870 0.040 Uiso 1 1 calc R . .
H21B H 0.2902 -0.0370 1.0382 0.040 Uiso 1 1 calc R . .
C22 C 0.1815(4) -0.1322(3) 1.0871(2) 0.0441(10) Uani 1 1 d . . .
H22A H 0.2418 -0.1678 1.1088 0.053 Uiso 1 1 calc R . .
H22B H 0.1267 -0.1199 1.1225 0.053 Uiso 1 1 calc R . .
C23 C 0.1383(3) -0.1929(3) 1.0284(2) 0.0419(11) Uani 1 1 d . . .
H23A H 0.0902 -0.2471 1.0451 0.050 Uiso 1 1 calc R . .
H23B H 0.1957 -0.2248 1.0014 0.050 Uiso 1 1 calc R . .
C24 C 0.0797(3) -0.1151(2) 0.9859(2) 0.0330(8) Uani 1 1 d . . .
H24A H 0.0774 -0.1353 0.9368 0.040 Uiso 1 1 calc R . .
H24B H 0.0068 -0.1058 1.0030 0.040 Uiso 1 1 calc R . .
N30 N -0.1524(2) 0.0794(2) 0.87968(14) 0.0211(6) Uani 1 1 d . . .
C31 C -0.1826(3) 0.0285(3) 0.81367(18) 0.0328(9) Uani 1 1 d . . .
H31A H -0.1201 -0.0002 0.7901 0.039 Uiso 1 1 calc R . .
H31B H -0.2183 0.0770 0.7823 0.039 Uiso 1 1 calc R . .
C32 C -0.2570(3) -0.0554(3) 0.8363(2) 0.0469(12) Uani 1 1 d . . .
H32A H -0.2544 -0.1141 0.8042 0.056 Uiso 1 1 calc R . .
H32B H -0.3303 -0.0300 0.8391 0.056 Uiso 1 1 calc R . .
C33 C -0.2161(4) -0.0851(3) 0.9068(2) 0.0475(12) Uani 1 1 d . . .
H33A H -0.1543 -0.1309 0.9030 0.057 Uiso 1 1 calc R . .
H33B H -0.2714 -0.1197 0.9341 0.057 Uiso 1 1 calc R . .
C34 C -0.1859(3) 0.0162(2) 0.93888(18) 0.0274(8) Uani 1 1 d . . .
H34A H -0.2467 0.0475 0.9628 0.033 Uiso 1 1 calc R . .
H34B H -0.1275 0.0075 0.9722 0.033 Uiso 1 1 calc R . .
N40 N 0.0910(2) 0.36673(18) 0.97824(14) 0.0195(6) Uani 1 1 d . . .
C41 C 0.0254(3) 0.4530(2) 1.00250(17) 0.0266(9) Uani 1 1 d . . .
H41A H 0.0443 0.4723 1.0502 0.032 Uiso 1 1 calc R . .
H41B H -0.0503 0.4351 1.0010 0.032 Uiso 1 1 calc R . .
C42 C 0.0496(4) 0.5380(3) 0.9534(2) 0.0565(14) Uani 1 1 d . . .
H42A H -0.0133 0.5816 0.9464 0.068 Uiso 1 1 calc R . .
H42B H 0.1075 0.5811 0.9715 0.068 Uiso 1 1 calc R . .
C43 C 0.0805(4) 0.4897(3) 0.8896(2) 0.0499(12) Uani 1 1 d . . .
H43A H 0.1290 0.5344 0.8634 0.060 Uiso 1 1 calc R . .
H43B H 0.0179 0.4755 0.8607 0.060 Uiso 1 1 calc R . .
C44 C 0.1341(3) 0.3924(3) 0.90902(17) 0.0259(9) Uani 1 1 d . . .
H44A H 0.1179 0.3377 0.8754 0.031 Uiso 1 1 calc R . .
H44B H 0.2114 0.4019 0.9111 0.031 Uiso 1 1 calc R . .
N50 N 0.2725(2) 0.0531(2) 0.90420(14) 0.0212(7) Uani 1 1 d . . .
C51 C 0.3069(3) 0.1243(3) 0.84980(16) 0.0291(8) Uani 1 1 d . . .
H51A H 0.3656 0.1679 0.8660 0.035 Uiso 1 1 calc R . .
H51B H 0.2480 0.1685 0.8346 0.035 Uiso 1 1 calc R . .
C52 C 0.3427(4) 0.0538(3) 0.79177(19) 0.0443(11) Uani 1 1 d . . .
H52A H 0.2830 0.0346 0.7617 0.053 Uiso 1 1 calc R . .
H52B H 0.3982 0.0865 0.7635 0.053 Uiso 1 1 calc R . .
C53 C 0.3849(4) -0.0374(3) 0.8296(2) 0.0444(12) Uani 1 1 d . . .
H53A H 0.3869 -0.0983 0.7993 0.053 Uiso 1 1 calc R . .
H53B H 0.4568 -0.0240 0.8472 0.053 Uiso 1 1 calc R . .
C54 C 0.3087(3) -0.0524(3) 0.88771(19) 0.0326(9) Uani 1 1 d . . .
H54A H 0.2489 -0.0961 0.8733 0.039 Uiso 1 1 calc R . .
H54B H 0.3438 -0.0842 0.9279 0.039 Uiso 1 1 calc R . .
N60 N -0.0290(2) 0.2029(2) 0.81324(14) 0.0233(7) Uani 1 1 d . . .
C61 C 0.0408(3) 0.1839(3) 0.75419(18) 0.0398(11) Uani 1 1 d . . .
H61A H 0.0409 0.1105 0.7416 0.048 Uiso 1 1 calc R . .
H61B H 0.1138 0.2055 0.7645 0.048 Uiso 1 1 calc R . .
C62 C -0.0058(3) 0.2477(4) 0.69725(17) 0.0460(12) Uani 1 1 d . . .
H62A H 0.0499 0.2724 0.6656 0.055 Uiso 1 1 calc R . .
H62B H -0.0580 0.2080 0.6705 0.055 Uiso 1 1 calc R . .
C63 C -0.0570(4) 0.3345(3) 0.7334(2) 0.0514(13) Uani 1 1 d . . .
H63A H -0.1114 0.3670 0.7041 0.062 Uiso 1 1 calc R . .
H63B H -0.0047 0.3868 0.7472 0.062 Uiso 1 1 calc R . .
C64 C -0.1061(3) 0.2837(3) 0.79594(17) 0.0328(9) Uani 1 1 d . . .
H64A H -0.1143 0.3327 0.8344 0.039 Uiso 1 1 calc R . .
H64B H -0.1758 0.2540 0.7847 0.039 Uiso 1 1 calc R . .
Cl1 Cl 0.85347(9) 0.85212(9) 0.13757(6) 0.0456(3) Uani 1 1 d . . .
O1 O 0.7631(2) 0.8075(2) 0.16729(16) 0.0566(9) Uani 1 1 d U A .
O2 O 0.8339(11) 0.9304(11) 0.0904(5) 0.084(5) Uani 0.543(17) 1 d PU A 1
O3 O 0.9089(14) 0.8966(13) 0.1948(6) 0.124(6) Uani 0.543(17) 1 d PU A 1
O4 O 0.9147(10) 0.7754(7) 0.1127(11) 0.121(6) Uani 0.543(17) 1 d PU A 1
O2' O 0.8441(13) 0.9503(10) 0.1288(13) 0.117(6) Uani 0.457(17) 1 d PU A 2
O3' O 0.9438(8) 0.8299(14) 0.1694(7) 0.082(5) Uani 0.457(17) 1 d PU A 2
O4' O 0.8589(13) 0.8046(15) 0.0691(6) 0.118(7) Uani 0.457(17) 1 d PU A 2

loop_
_atom_site_aniso_label
_atom_site_aniso_U_11
_atom_site_aniso_U_22
_atom_site_aniso_U_33
_atom_site_aniso_U_23
_atom_site_aniso_U_13
_atom_site_aniso_U_12
Ag1 0.01205(10) 0.02248(13) 0.02324(11) -0.00286(11) -0.00076(12) -0.00116(10)
P1 0.0127(3) 0.0185(5) 0.0174(4) -0.0003(3) -0.0006(3) -0.0001(3)
N1 0.0101(13) 0.0197(14) 0.0176(15) -0.0026(11) -0.0019(11) 0.0012(9)
P2 0.0130(4) 0.0194(5) 0.0218(5) -0.0019(4) 0.0007(4) 0.0007(3)
N2 0.0193(15) 0.0194(17) 0.0241(16) -0.0044(12) -0.0024(14) -0.0002(12)
P3 0.0132(4) 0.0205(5) 0.0187(5) -0.0011(4) -0.0008(4) -0.0012(4)
N3 0.0111(13) 0.0199(17) 0.0194(14) -0.0016(11) -0.0002(11) 0.0044(11)
N10 0.0143(13) 0.0185(18) 0.0190(13) -0.0001(12) -0.0008(10) -0.0036(11)
C11 0.0204(18) 0.026(2) 0.0194(17) -0.0029(14) 0.0020(14) -0.0044(14)
C12 0.033(2) 0.038(3) 0.028(2) 0.0013(17) -0.0082(17) -0.0064(17)
C13 0.032(2) 0.034(2) 0.026(2) 0.0098(18) -0.0021(17) -0.0063(18)
C14 0.0173(19) 0.022(2) 0.027(2) 0.0049(16) 0.0016(15) -0.0030(15)
N20 0.0251(15) 0.0205(15) 0.0257(18) 0.0011(12) -0.0027(13) -0.0021(11)
C21 0.034(2) 0.035(2) 0.031(2) 0.0048(17) -0.0022(18) 0.0041(16)
C22 0.042(3) 0.046(3) 0.044(2) 0.0185(19) -0.001(2) 0.004(2)
C23 0.039(2) 0.025(2) 0.061(3) 0.016(2) 0.005(2) 0.0011(17)
C24 0.031(2) 0.025(2) 0.043(2) 0.0031(19) 0.006(2) -0.0070(15)
N30 0.0148(14) 0.0231(17) 0.0253(15) -0.0006(13) -0.0027(12) -0.0038(12)
C31 0.028(2) 0.037(2) 0.034(2) -0.0107(17) -0.0045(19) -0.0052(19)
C32 0.037(3) 0.041(3) 0.063(3) -0.026(2) 0.001(2) -0.012(2)
C33 0.057(3) 0.024(2) 0.062(3) -0.006(2) 0.022(2) -0.007(2)
C34 0.0194(18) 0.0252(19) 0.038(2) 0.0040(15) 0.0087(19) -0.0030(17)
N40 0.0196(14) 0.0169(15) 0.0219(14) -0.0041(13) 0.0012(13) -0.0006(11)
C41 0.0273(19) 0.0197(19) 0.033(2) -0.0030(15) 0.0045(16) 0.0022(14)
C42 0.067(3) 0.032(3) 0.070(3) 0.009(2) 0.019(3) 0.013(2)
C43 0.061(3) 0.041(3) 0.048(3) 0.013(2) 0.011(3) 0.013(2)
C44 0.029(2) 0.021(2) 0.027(2) 0.0030(15) 0.0058(17) -0.0067(16)
N50 0.0145(15) 0.0230(17) 0.0260(16) -0.0023(13) 0.0045(12) 0.0018(12)
C51 0.0180(18) 0.039(2) 0.0306(19) -0.0010(16) 0.0055(19) -0.0031(19)
C52 0.044(3) 0.060(3) 0.029(2) -0.007(2) 0.007(2) -0.010(2)
C53 0.048(3) 0.045(3) 0.040(2) -0.022(2) 0.019(2) 0.001(2)
C54 0.029(2) 0.030(2) 0.039(2) -0.0092(16) 0.008(2) 0.0034(19)
N60 0.0205(16) 0.0270(18) 0.0225(15) 0.0026(12) 0.0021(13) -0.0003(12)
C61 0.027(2) 0.067(3) 0.025(2) 0.0031(19) 0.0070(18) -0.001(2)
C62 0.044(3) 0.067(4) 0.0260(19) 0.012(2) 0.0027(18) -0.014(2)
C63 0.068(3) 0.047(3) 0.039(3) 0.019(2) -0.012(2) -0.008(3)
C64 0.039(2) 0.032(2) 0.0282(19) 0.0042(17) -0.0061(17) 0.0020(18)
Cl1 0.0381(6) 0.0466(7) 0.0521(7) 0.0177(6) 0.0085(5) -0.0065(5)
O1 0.047(2) 0.055(2) 0.067(2) 0.0135(16) 0.0206(16) -0.0067(15)
O2 0.068(7) 0.117(10) 0.068(6) 0.069(6) 0.017(5) 0.006(6)
O3 0.149(11) 0.136(11) 0.086(7) 0.011(7) -0.013(7) -0.094(8)
O4 0.101(9) 0.049(5) 0.214(15) 0.004(7) 0.097(10) 0.007(5)
O2' 0.087(8) 0.043(7) 0.221(17) 0.059(10) -0.025(12) -0.026(5)
O3' 0.042(5) 0.121(12) 0.084(9) 0.043(7) -0.007(5) -0.006(6)
O4' 0.120(11) 0.180(14) 0.053(6) -0.028(7) 0.035(6) -0.078(9)

loop_
_atom_type_symbol
_atom_type_description
_atom_type_scat_dispersion_real
_atom_type_scat_dispersion_imag
_atom_type_scat_source
C C 0.0033 0.0016 'International Tables Vol C Tables 4.2.6.8 and 6.1.1.4'
H H 0.0000 0.0000 'International Tables Vol C Tables 4.2.6.8 and 6.1.1.4'
N N 0.0061 0.0033 'International Tables Vol C Tables 4.2.6.8 and 6.1.1.4'
O O 0.0106 0.0060 'International Tables Vol C Tables 4.2.6.8 and 6.1.1.4'
P P 0.1023 0.0942 'International Tables Vol C Tables 4.2.6.8 and 6.1.1.4'
Cl Cl 0.1484 0.1585 'International Tables Vol C Tables 4.2.6.8 and 6.1.1.4'
Ag Ag -0.8971 1.1015 'International Tables Vol C Tables 4.2.6.8 and 6.1.1.4'

loop_
_geom_angle_atom_site_label_1
_geom_angle_atom_site_label_2
_geom_angle_atom_site_label_3
_geom_angle
_geom_angle_site_symmetry_1
_geom_angle_site_symmetry_3
_geom_angle_publ_flag
N1 Ag1 N3 175.64(9) . 4_557 ?
N3 P1 N1 111.51(13) . . ?
N3 P1 N10 105.38(13) . . ?
N1 P1 N10 115.37(14) . . ?
N3 P1 N40 115.35(14) . . ?
N1 P1 N40 105.22(14) . . ?
N10 P1 N40 104.09(14) . . ?
P1 N1 P2 122.27(15) . . ?
P1 N1 Ag1 117.12(13) . . ?
P2 N1 Ag1 119.74(13) . . ?
N2 P2 N20 109.36(15) . . ?
N2 P2 N1 112.82(14) . . ?
N20 P2 N1 110.99(14) . . ?
N2 P2 N50 114.25(14) . . ?
N20 P2 N50 105.62(14) . . ?
N1 P2 N50 103.48(14) . . ?
P2 N2 P3 123.88(17) . . ?
N2 P3 N60 107.85(16) . . ?
N2 P3 N3 113.19(14) . . ?
N60 P3 N3 111.79(14) . . ?
N2 P3 N30 114.94(15) . . ?
N60 P3 N30 105.20(15) . . ?
N3 P3 N30 103.63(14) . . ?
P1 N3 P3 122.95(16) . . ?
P1 N3 Ag1 115.46(14) . 4_457 ?
P3 N3 Ag1 121.32(14) . 4_457 ?
C11 N10 C14 108.2(2) . . ?
C11 N10 P1 121.1(2) . . ?
C14 N10 P1 117.5(2) . . ?
N10 C11 C12 104.9(3) . . ?
C11 C12 C13 103.5(3) . . ?
C14 C13 C12 102.7(3) . . ?
N10 C14 C13 104.9(3) . . ?
C21 N20 C24 110.6(3) . . ?
C21 N20 P2 123.2(2) . . ?
C24 N20 P2 124.1(2) . . ?
N20 C21 C22 103.4(3) . . ?
C23 C22 C21 104.0(3) . . ?
C22 C23 C24 103.9(3) . . ?
N20 C24 C23 102.9(3) . . ?
C34 N30 C31 110.1(3) . . ?
C34 N30 P3 118.4(2) . . ?
C31 N30 P3 117.6(2) . . ?
N30 C31 C32 103.5(3) . . ?
C31 C32 C33 103.6(3) . . ?
C32 C33 C34 103.5(3) . . ?
N30 C34 C33 104.0(3) . . ?
C41 N40 C44 108.8(2) . . ?
C41 N40 P1 121.6(2) . . ?
C44 N40 P1 117.8(2) . . ?
N40 C41 C42 104.4(3) . . ?
C43 C42 C41 106.1(3) . . ?
C42 C43 C44 106.2(4) . . ?
N40 C44 C43 104.7(3) . . ?
C51 N50 C54 109.9(3) . . ?
C51 N50 P2 118.5(2) . . ?
C54 N50 P2 118.8(2) . . ?
N50 C51 C52 103.6(3) . . ?
C53 C52 C51 103.0(3) . . ?
C54 C53 C52 104.0(3) . . ?
N50 C54 C53 103.8(3) . . ?
C61 N60 C64 110.0(3) . . ?
C61 N60 P3 126.7(3) . . ?
C64 N60 P3 122.6(2) . . ?
N60 C61 C62 104.0(3) . . ?
C63 C62 C61 104.4(3) . . ?
C62 C63 C64 102.9(3) . . ?
N60 C64 C63 102.9(3) . . ?
O2' Cl1 O3' 110.7(9) . . ?
O2' Cl1 O4 137.3(9) . . ?
O3' Cl1 O4 60.8(7) . . ?
O2' Cl1 O2 34.3(9) . . ?
O3' Cl1 O2 128.0(7) . . ?
O4 Cl1 O2 114.3(8) . . ?
O2' Cl1 O1 112.9(8) . . ?
O3' Cl1 O1 114.8(4) . . ?
O4 Cl1 O1 107.8(4) . . ?
O2 Cl1 O1 115.3(6) . . ?
O2' Cl1 O3 75.3(8) . . ?
O3' Cl1 O3 46.4(6) . . ?
O4 Cl1 O3 107.1(8) . . ?
O2 Cl1 O3 107.3(7) . . ?
O1 Cl1 O3 104.4(5) . . ?
O2' Cl1 O4' 107.7(9) . . ?
O3' Cl1 O4' 106.6(8) . . ?
O4 Cl1 O4' 48.6(6) . . ?
O2 Cl1 O4' 74.1(8) . . ?
O1 Cl1 O4' 103.5(5) . . ?
O3 Cl1 O4' 147.9(7) . . ?

loop_
_geom_bond_atom_site_label_1
_geom_bond_atom_site_label_2
_geom_bond_distance
_geom_bond_site_symmetry_2
_geom_bond_publ_flag
Ag1 N1 2.122(2) . ?
Ag1 N3 2.130(3) 4_557 ?
P1 N3 1.623(3) . ?
P1 N1 1.628(2) . ?
P1 N10 1.635(2) . ?
P1 N40 1.636(3) . ?
N1 P2 1.631(2) . ?
P2 N2 1.583(3) . ?
P2 N20 1.626(3) . ?
P2 N50 1.645(3) . ?
N2 P3 1.586(3) . ?
P3 N60 1.620(3) . ?
P3 N3 1.626(3) . ?
P3 N30 1.645(3) . ?
N3 Ag1 2.130(3) 4_457 ?
N10 C11 1.491(4) . ?
N10 C14 1.494(4) . ?
C11 C12 1.493(4) . ?
C12 C13 1.520(5) . ?
C13 C14 1.509(5) . ?
N20 C21 1.476(4) . ?
N20 C24 1.485(4) . ?
C21 C22 1.516(5) . ?
C22 C23 1.494(5) . ?
C23 C24 1.507(5) . ?
N30 C34 1.478(4) . ?
N30 C31 1.495(4) . ?
C31 C32 1.513(5) . ?
C32 C33 1.514(6) . ?
C33 C34 1.515(5) . ?
N40 C41 1.480(4) . ?
N40 C44 1.490(4) . ?
C41 C42 1.496(5) . ?
C42 C43 1.446(6) . ?
C43 C44 1.492(5) . ?
N50 C51 1.474(4) . ?
N50 C54 1.490(4) . ?
C51 C52 1.525(5) . ?
C52 C53 1.500(6) . ?
C53 C54 1.499(5) . ?
N60 C61 1.470(4) . ?
N60 C64 1.479(4) . ?
C61 C62 1.506(5) . ?
C62 C63 1.485(6) . ?
C63 C64 1.518(5) . ?
Cl1 O2' 1.301(13) . ?
Cl1 O3' 1.335(9) . ?
Cl1 O4 1.359(8) . ?
Cl1 O2 1.396(10) . ?
Cl1 O1 1.411(3) . ?
Cl1 O3 1.439(10) . ?
Cl1 O4' 1.470(10) . ?
